data_4135187
loop_
_publ_author_name
'Yan, Yong'
'Carrington, Elliot J.'
'P\'etuya, R\'emi'
'Whitehead, George F. S.'
'Verma, Ajay'
'Hylton, Rebecca K.'
'Tang, Chiu C.'
'Berry, Neil G.'
'Darling, George R.'
'Dyer, Matthew S.'
'Antypov, Dmytro'
'Katsoulidis, Alexandros P.'
'Rosseinsky, Matthew J.'

_publ_section_title
;
 Amino Acid Residues Determine the Response of Flexible Metal-Organic
 Frameworks to Guests.
;
_journal_name_full 'Journal of the American Chemical Society'
_journal_paper_doi 10.1021/jacs.0c03853
_journal_year 2020
_chemical_absolute_configuration syn
_chemical_formula_moiety 'Zn C7 H7 N3 O3, 0.15(C5 H12 O2)'
_chemical_formula_sum 'C7.74 H8.77 N3 O3.29 Zn'
_chemical_formula_weight 261.86
_space_group_crystal_system trigonal
_space_group_IT_number 146
_space_group_name_Hall 'R 3'
_space_group_name_H-M_alt 'R 3 :H'
_atom_sites_solution_hydrogens geom
_atom_sites_solution_primary dual
_audit_creation_date 2019-08-13
_audit_creation_method
;
Olex2 1.2
(compiled 2018.05.29 svn.r3508 for OlexSys, GUI svn.r5506)
;
_cell_angle_alpha 90
_cell_angle_beta 90
_cell_angle_gamma 120
_cell_formula_units_Z 18
_cell_length_a 28.8315(4)
_cell_length_b 28.8315(4)
_cell_length_c 10.1304(2)
_cell_measurement_reflns_used 20866
_cell_measurement_temperature 100
_cell_measurement_theta_max 27.4930
_cell_measurement_theta_min 2.1200
_cell_volume 7292.8(2)
_computing_cell_refinement 'CrysAlisPro 1.171.38.46 (Rigaku OD, 2015)'
_computing_data_collection 'CrysAlisPro 1.171.38.46 (Rigaku OD, 2015)'
_computing_data_reduction 'CrysAlisPro 1.171.38.46 (Rigaku OD, 2015)'
_computing_molecular_graphics 'Olex2 (Dolomanov et al., 2009)'
_computing_publication_material 'Olex2 (Dolomanov et al., 2009)'
_computing_structure_refinement 'ShelXL (Sheldrick, 2015)'
_computing_structure_solution 'ShelXT (Sheldrick, 2015)'
_diffrn_ambient_temperature 100
_diffrn_detector 'CCD plate'
_diffrn_measured_fraction_theta_full 0.999
_diffrn_measured_fraction_theta_max 0.999
_diffrn_measurement_details
;
List of Runs (angles in degrees, time in seconds):

  # Type    Start    End  Width  t~exp~   \w     \q     \k     \f   Frames
--------------------------------------------------------------------------
  1  \w   -110.00  15.00   1.00    5.00    --  -20.00 -68.00   0.00  125
  2  \w   -110.00  15.00   1.00    5.00    --  -20.00 -68.00 120.00  125
  3  \w   -110.00  15.00   1.00    5.00    --  -20.00 -68.00 240.00  125
  4  \w   -110.00  15.00   1.00    5.00    --  -20.00 -30.00  90.00  125
;
_diffrn_measurement_device 'abstract diffractometer'
_diffrn_measurement_device_type 'Rigaku Mo Rotating Anode Source With Saturn Detector'
_diffrn_measurement_method '\w scans'
_diffrn_orient_matrix_type 'CrysAlisPro convention (1999,Acta A55,543-557)'
_diffrn_orient_matrix_UB_11 -0.0039552000
_diffrn_orient_matrix_UB_12 -0.0262754000
_diffrn_orient_matrix_UB_13 0.0053203000
_diffrn_orient_matrix_UB_21 0.0280721000
_diffrn_orient_matrix_UB_22 0.0105132000
_diffrn_orient_matrix_UB_23 -0.0033558000
_diffrn_orient_matrix_UB_31 0.0016644000
_diffrn_orient_matrix_UB_32 0.0025237000
_diffrn_orient_matrix_UB_33 0.0697281000
_diffrn_radiation_monochromator graphite
_diffrn_radiation_probe x-ray
_diffrn_radiation_type MoK\a
_diffrn_radiation_wavelength 0.71073
_diffrn_reflns_av_R_equivalents 0.0334
_diffrn_reflns_av_unetI/netI 0.0257
_diffrn_reflns_Laue_measured_fraction_full 0.999
_diffrn_reflns_Laue_measured_fraction_max 0.999
_diffrn_reflns_limit_h_max 37
_diffrn_reflns_limit_h_min -37
_diffrn_reflns_limit_k_max 37
_diffrn_reflns_limit_k_min -37
_diffrn_reflns_limit_l_max 8
_diffrn_reflns_limit_l_min -13
_diffrn_reflns_number 30688
_diffrn_reflns_point_group_measured_fraction_full 0.897
_diffrn_reflns_point_group_measured_fraction_max 0.870
_diffrn_reflns_theta_full 25.242
_diffrn_reflns_theta_max 27.482
_diffrn_reflns_theta_min 2.170
_diffrn_source 'fine-focus sealed X-ray tube'
_diffrn_source_type 'Enhance (Mo) X-ray Source'
_exptl_absorpt_coefficient_mu 1.511
_exptl_absorpt_correction_T_max 1.00000
_exptl_absorpt_correction_T_min 0.89304
_exptl_absorpt_correction_type multi-scan
_exptl_absorpt_process_details
;
CrysAlisPro 1.171.38.46 (Rigaku Oxford Diffraction, 2015)
Empirical absorption correction using spherical harmonics,
 implemented in SCALE3 ABSPACK scaling algorithm.
;
_exptl_crystal_colour white
_exptl_crystal_colour_primary white
_exptl_crystal_density_diffrn 1.073
_exptl_crystal_description needle
_exptl_crystal_F_000 2386
_exptl_crystal_preparation 'Solvent Exchnage in 1,5-Pentanediol'
_exptl_crystal_size_max 0.4
_exptl_crystal_size_mid 0.1
_exptl_crystal_size_min 0.1
_refine_diff_density_max 2.145
_refine_diff_density_min -0.567
_refine_diff_density_rms 0.159
_refine_ls_abs_structure_details
;
 Flack x determined using 2401 quotients [(I+)-(I-)]/[(I+)+(I-)]
 (Parsons, Flack and Wagner, Acta Cryst. B69 (2013) 249-259).
;
_refine_ls_abs_structure_Flack 0.016(7)
_refine_ls_extinction_method none
_refine_ls_goodness_of_fit_ref 1.111
_refine_ls_hydrogen_treatment constr
_refine_ls_matrix_type full
_refine_ls_number_parameters 284
_refine_ls_number_reflns 6475
_refine_ls_number_restraints 19
_refine_ls_restrained_S_all 1.113
_refine_ls_R_factor_all 0.0526
_refine_ls_R_factor_gt 0.0495
_refine_ls_shift/su_max 0.000
_refine_ls_shift/su_mean 0.000
_refine_ls_structure_factor_coef Fsqd
_refine_ls_weighting_details 'w=1/[\s^2^(Fo^2^)+(0.1065P)^2^+27.4709P] where P=(Fo^2^+2Fc^2^)/3'
_refine_ls_weighting_scheme calc
_refine_ls_wR_factor_gt 0.1559
_refine_ls_wR_factor_ref 0.1590
_reflns_Friedel_coverage 0.742
_reflns_Friedel_fraction_full 0.795
_reflns_Friedel_fraction_max 0.741
_reflns_number_gt 6074
_reflns_number_total 6475
_reflns_threshold_expression 'I > 2\s(I)'
_cod_data_source_file ZnAlaPyr_15PD_100K.cif
_cod_data_source_block ZnAlaPyr_15PD_100K
_cod_original_sg_symbol_H-M 'R 3'
_cod_database_code 4135187
_shelx_shelxl_version_number 2014/7
_chemical_oxdiff_formula ZnC7H7N3O5
_shelx_space_group_comment
;
The symmetry employed for this shelxl refinement is uniquely defined
by the following loop, which should always be used as a source of
symmetry information in preference to the above space-group names.
They are only intended as comments.
;
_shelx_estimated_absorpt_t_max 0.864
_shelx_estimated_absorpt_t_min 0.583
_reflns_odcompleteness_completeness 99.95
_reflns_odcompleteness_iscentric 1
_reflns_odcompleteness_theta 27.42
_olex2_refinement_description
;
1. Fixed Uiso
 At 1.2 times of:
  All C(H) groups, All C(H,H) groups, All N(H) groups
 At 1.5 times of:
  All C(H,H,H) groups, All O(H) groups
2. Restrained distances
 O1AA-C1AA
 1.4 with sigma of 0.02
 C4AA-O0AA
 1.4 with sigma of 0.02
 C3AA-C4AA
 1.54 with sigma of 0.02
 C3AA-C5AA
 1.54 with sigma of 0.02
 C6AA-C5AA
 1.54 with sigma of 0.02
 C1AA-C6AA
 1.54 with sigma of 0.02
 N3-C6 = C1AA-C5AA
 2.5 with sigma of 0.02
 C6AA-C3AA
 2.5 with sigma of 0.02
 C5AA-C4AA
 2.5 with sigma of 0.02
 C6AA-O1AA
 2.4 with sigma of 0.02
 O0AA-C3AA
 2.4 with sigma of 0.02
3. Uiso/Uaniso restraints and constraints
O0AA \\sim C4AA \\sim C3AA \\sim C5AA \\sim C6AA \\sim C1AA \\sim O1AA: within
2A with sigma of 0.01 and sigma for terminal atoms of 0.02
4. Others
 Sof(C3AA)=Sof(H3AA)=Sof(H3AB)=Sof(O0AA)=Sof(H0AA)=Sof(C1AA)=Sof(H1AA)=
 Sof(H1AB)=Sof(O1AA)=Sof(H1AC)=Sof(C4AA)=Sof(H4AA)=Sof(H4AB)=Sof(C5AA)=
 Sof(H5AA)=Sof(H5AB)=Sof(C6AA)=Sof(H6AA)=Sof(H6AB)=FVAR(1)
5.a Ternary CH refined with riding coordinates:
 C5(H5), C12(H12)
5.b Secondary CH2 refined with riding coordinates:
 C3AA(H3AA,H3AB), C1AA(H1AA,H1AB), C4AA(H4AA,H4AB), C5AA(H5AA,H5AB), C6AA(H6AA,
 H6AB)
5.c Aromatic/amide H refined with riding coordinates:
 N3(H3), N6(H6), C8(H8), C2(H2), C1(H1), C9(H9)
5.d Tetrahedral OH refined with riding coordinates:
 O0AA(H0AA), O1AA(H1AC)
5.e Idealised Me refined as rotating group:
 C14(H14A,H14B,H14C), C7(H7A,H7B,H7C)
;
_olex2_submission_special_instructions 'No special instructions were received'
_oxdiff_exptl_absorpt_empirical_details
;
Empirical correction (ABSPACK) includes:
- Absorption correction using spherical harmonics
- Frame scaling
- Detector area scaling
;
_oxdiff_exptl_absorpt_empirical_full_max 1.238
_oxdiff_exptl_absorpt_empirical_full_min 0.872

loop_
_space_group_symop_operation_xyz
'x, y, z'
'-y, x-y, z'
'-x+y, -x, z'
'x+2/3, y+1/3, z+1/3'
'-y+2/3, x-y+1/3, z+1/3'
'-x+y+2/3, -x+1/3, z+1/3'
'x+1/3, y+2/3, z+2/3'
'-y+1/3, x-y+2/3, z+2/3'
'-x+y+1/3, -x+2/3, z+2/3'

loop_
_atom_site_label
_atom_site_type_symbol
_atom_site_fract_x
_atom_site_fract_y
_atom_site_fract_z
_atom_site_U_iso_or_equiv
_atom_site_adp_type
_atom_site_occupancy
_atom_site_site_symmetry_order
_atom_site_calc_flag
_atom_site_refinement_flags_posn
_atom_site_refinement_flags_adp
_atom_site_refinement_flags_occupancy
_atom_site_disorder_assembly
_atom_site_disorder_group
Zn01 Zn 0.66383(3) 0.64330(3) 0.96826(6) 0.0155(2) Uani 1 1 d . . . . .
Zn02 Zn 0.33021(3) 0.35337(3) 0.79841(6) 0.0160(2) Uani 1 1 d . . . . .
O2 O 0.58631(18) 0.61279(19) 0.9867(5) 0.0211(10) Uani 1 1 d . . . . .
O5 O 0.38836(19) 0.41442(18) 0.4836(5) 0.0207(10) Uani 1 1 d . . . . .
O4 O 0.33669(18) 0.40347(19) 0.6589(5) 0.0203(10) Uani 1 1 d . . . . .
O1 O 0.59484(19) 0.66229(18) 1.1639(5) 0.0211(10) Uani 1 1 d . . . . .
N4 N 0.6140(2) 0.6413(2) 0.5825(5) 0.0174(11) Uani 1 1 d . . . . .
N2 N 0.3606(2) 0.3851(2) 1.0784(6) 0.0190(11) Uani 1 1 d . . . . .
N5 N 0.5990(2) 0.6371(2) 0.4542(5) 0.0191(11) Uani 1 1 d . . . . .
N3 N 0.4751(2) 0.5662(2) 1.0162(6) 0.0198(11) Uani 1 1 d D . . . .
H3 H 0.4665 0.5561 0.9336 0.024 Uiso 1 1 calc R . . . .
N6 N 0.4339(2) 0.5253(2) 0.5189(6) 0.0185(11) Uani 1 1 d . . . . .
H6 H 0.4439 0.5322 0.4358 0.022 Uiso 1 1 calc R . . . .
N1 N 0.3636(2) 0.4011(2) 0.9493(5) 0.0174(11) Uani 1 1 d . . . . .
O3 O 0.4649(3) 0.5398(2) 1.2295(6) 0.0448(17) Uani 1 1 d . . . . .
O6 O 0.4587(2) 0.5409(2) 0.7333(5) 0.0348(13) Uani 1 1 d . . . . .
C10 C 0.5261(3) 0.5864(3) 0.5743(7) 0.0209(13) Uani 1 1 d . . . . .
C3 C 0.4159(3) 0.4738(3) 1.0677(7) 0.0212(13) Uani 1 1 d . . . . .
C4 C 0.4539(3) 0.5291(3) 1.1117(7) 0.0249(14) Uani 1 1 d . . . . .
C13 C 0.3678(2) 0.4317(2) 0.5656(7) 0.0175(12) Uani 1 1 d . . . . .
C5 C 0.5119(2) 0.6232(3) 1.0441(7) 0.0202(13) Uani 1 1 d . . . . .
H5 H 0.5149 0.6418 0.9587 0.024 Uiso 1 1 calc R . . . .
C11 C 0.4709(3) 0.5494(3) 0.6153(7) 0.0209(13) Uani 1 1 d . . . . .
C12 C 0.3781(3) 0.4882(3) 0.5497(7) 0.0206(13) Uani 1 1 d . . . . .
H12 H 0.3684 0.4997 0.6334 0.025 Uiso 1 1 calc R . . . .
C8 C 0.5704(3) 0.6108(3) 0.6553(7) 0.0231(14) Uani 1 1 d . . . . .
H8 H 0.5700 0.6066 0.7483 0.028 Uiso 1 1 calc R . . . .
C2 C 0.3923(3) 0.4288(3) 1.1509(7) 0.0244(14) Uani 1 1 d . . . . .
H2 H 0.3979 0.4292 1.2434 0.029 Uiso 1 1 calc R . . . .
C1 C 0.3973(3) 0.4545(3) 0.9438(7) 0.0228(14) Uani 1 1 d . . . . .
H1 H 0.4067 0.4756 0.8657 0.027 Uiso 1 1 calc R . . . .
C9 C 0.5464(3) 0.6043(3) 0.4482(7) 0.0213(13) Uani 1 1 d . . . . .
H9 H 0.5257 0.5945 0.3695 0.026 Uiso 1 1 calc R . . . .
C6 C 0.5686(2) 0.6328(2) 1.0698(6) 0.0172(12) Uani 1 1 d D . . . .
C14 C 0.3421(3) 0.4880(3) 0.4371(9) 0.0334(18) Uani 1 1 d . . . . .
H14A H 0.3462 0.5237 0.4284 0.050 Uiso 1 1 calc GR . . . .
H14B H 0.3046 0.4619 0.4570 0.050 Uiso 1 1 calc GR . . . .
H14C H 0.3524 0.4781 0.3541 0.050 Uiso 1 1 calc GR . . . .
C7 C 0.4941(5) 0.6492(5) 1.1399(15) 0.071(3) Uani 1 1 d . . . . .
H7A H 0.4620 0.6488 1.1063 0.106 Uiso 1 1 calc GR . . . .
H7B H 0.5226 0.6863 1.1533 0.106 Uiso 1 1 calc GR . . . .
H7C H 0.4858 0.6299 1.2240 0.106 Uiso 1 1 calc GR . . . .
C3AA C 0.5670(17) 0.488(2) 0.026(3) 0.094(12) Uiso 0.295(17) 1 d D U P A -1
H3AA H 0.5925 0.5267 0.0172 0.113 Uiso 0.295(17) 1 calc R . P A -1
H3AB H 0.5877 0.4691 0.0208 0.113 Uiso 0.295(17) 1 calc R . P A -1
O0AA O 0.546(2) 0.486(2) -0.208(4) 0.156(19) Uiso 0.295(17) 1 d D U P A -1
H0AA H 0.5355 0.4596 -0.2570 0.234 Uiso 0.295(17) 1 calc R . P A -1
C1AA C 0.5738(18) 0.503(2) 0.396(4) 0.110(15) Uiso 0.295(17) 1 d D U P A -1
H1AA H 0.5991 0.4894 0.3919 0.133 Uiso 0.295(17) 1 calc R . P A -1
H1AB H 0.5882 0.5335 0.4584 0.133 Uiso 0.295(17) 1 calc R . P A -1
O1AA O 0.5237(18) 0.4625(18) 0.440(4) 0.121(16) Uiso 0.295(17) 1 d D U P A -1
H1AC H 0.5279 0.4475 0.5062 0.181 Uiso 0.295(17) 1 calc R . P A -1
C4AA C 0.5282(17) 0.470(2) -0.085(4) 0.098(14) Uiso 0.295(17) 1 d D U P A -1
H4AA H 0.5086 0.4305 -0.0857 0.118 Uiso 0.295(17) 1 calc R . P A -1
H4AB H 0.5018 0.4815 -0.0650 0.118 Uiso 0.295(17) 1 calc R . P A -1
C5AA C 0.541(2) 0.478(2) 0.162(3) 0.114(13) Uiso 0.295(17) 1 d D U P A -1
H5AA H 0.5034 0.4702 0.1503 0.136 Uiso 0.295(17) 1 calc R . P A -1
H5AB H 0.5387 0.4449 0.1993 0.136 Uiso 0.295(17) 1 calc R . P A -1
C6AA C 0.569(3) 0.5226(17) 0.258(4) 0.120(14) Uiso 0.295(17) 1 d D U P A -1
H6AA H 0.5489 0.5422 0.2657 0.144 Uiso 0.295(17) 1 calc R . P A -1
H6AB H 0.6050 0.5479 0.2244 0.144 Uiso 0.295(17) 1 calc R . P A -1

loop_
_atom_site_aniso_label
_atom_site_aniso_U_11
_atom_site_aniso_U_22
_atom_site_aniso_U_33
_atom_site_aniso_U_23
_atom_site_aniso_U_13
_atom_site_aniso_U_12
Zn01 0.0206(4) 0.0206(4) 0.0069(4) 0.0005(3) 0.0000(3) 0.0114(3)
Zn02 0.0205(4) 0.0185(4) 0.0080(4) -0.0006(3) -0.0001(3) 0.0091(3)
O2 0.020(2) 0.027(2) 0.015(2) -0.0036(19) 0.0004(18) 0.0108(19)
O5 0.026(2) 0.018(2) 0.016(2) 0.0003(18) 0.0029(19) 0.0093(18)
O4 0.021(2) 0.025(2) 0.013(2) 0.0043(18) 0.0017(18) 0.0096(19)
O1 0.027(2) 0.022(2) 0.013(2) -0.0026(18) -0.0065(19) 0.0107(19)
N4 0.021(3) 0.022(3) 0.006(3) -0.002(2) -0.001(2) 0.008(2)
N2 0.024(3) 0.019(2) 0.009(3) -0.001(2) 0.000(2) 0.007(2)
N5 0.023(3) 0.025(3) 0.007(3) -0.001(2) -0.002(2) 0.011(2)
N3 0.019(2) 0.020(3) 0.012(3) -0.001(2) -0.001(2) 0.004(2)
N6 0.023(3) 0.021(3) 0.007(3) -0.001(2) -0.001(2) 0.008(2)
N1 0.020(3) 0.019(2) 0.008(3) 0.000(2) -0.001(2) 0.006(2)
O3 0.064(4) 0.028(3) 0.011(3) -0.004(2) -0.013(3) -0.001(3)
O6 0.034(3) 0.039(3) 0.009(3) 0.003(2) 0.001(2) 0.001(2)
C10 0.027(3) 0.024(3) 0.008(3) -0.002(2) -0.003(2) 0.010(3)
C3 0.023(3) 0.021(3) 0.012(3) 0.001(2) -0.002(2) 0.005(2)
C4 0.024(3) 0.025(3) 0.016(4) -0.002(3) -0.004(3) 0.005(3)
C13 0.014(3) 0.019(3) 0.013(3) -0.003(2) -0.004(2) 0.004(2)
C5 0.015(3) 0.021(3) 0.020(4) -0.001(3) -0.001(2) 0.006(2)
C11 0.023(3) 0.023(3) 0.014(3) 0.002(3) 0.001(3) 0.009(3)
C12 0.021(3) 0.019(3) 0.018(3) 0.000(2) 0.000(3) 0.007(2)
C8 0.024(3) 0.025(3) 0.015(3) 0.001(3) 0.001(3) 0.008(3)
C2 0.029(3) 0.022(3) 0.013(3) -0.003(3) -0.006(3) 0.005(3)
C1 0.023(3) 0.021(3) 0.016(3) 0.003(3) -0.001(3) 0.005(3)
C9 0.016(3) 0.024(3) 0.014(3) -0.001(3) 0.001(2) 0.003(2)
C6 0.021(3) 0.016(3) 0.010(3) 0.004(2) 0.002(2) 0.005(2)
C14 0.029(4) 0.028(4) 0.043(5) 0.003(3) -0.012(3) 0.014(3)
C7 0.076(8) 0.064(8) 0.075(9) -0.012(7) -0.004(7) 0.036(7)

loop_
_atom_type_symbol
_atom_type_description
_atom_type_scat_dispersion_real
_atom_type_scat_dispersion_imag
_atom_type_scat_source
C C 0.0033 0.0016 'International Tables Vol C Tables 4.2.6.8 and 6.1.1.4'
H H 0.0000 0.0000 'International Tables Vol C Tables 4.2.6.8 and 6.1.1.4'
N N 0.0061 0.0033 'International Tables Vol C Tables 4.2.6.8 and 6.1.1.4'
O O 0.0106 0.0060 'International Tables Vol C Tables 4.2.6.8 and 6.1.1.4'
Zn Zn 0.2839 1.4301 'International Tables Vol C Tables 4.2.6.8 and 6.1.1.4'

loop_
_geom_angle_atom_site_label_1
_geom_angle_atom_site_label_2
_geom_angle_atom_site_label_3
_geom_angle
_geom_angle_site_symmetry_1
_geom_angle_site_symmetry_3
_geom_angle_publ_flag
O2 Zn01 O1 104.07(19) . 8_654 ?
O2 Zn01 N4 107.0(2) . 6_565 ?
O2 Zn01 N5 112.8(2) . 8_655 ?
O1 Zn01 N4 113.2(2) 8_654 6_565 ?
N5 Zn01 O1 101.7(2) 8_655 8_654 ?
N5 Zn01 N4 117.2(2) 8_655 6_565 ?
O5 Zn02 N2 106.3(2) 5 9_554 ?
O4 Zn02 O5 102.83(19) . 5 ?
O4 Zn02 N2 112.9(2) . 9_554 ?
N1 Zn02 O5 113.3(2) . 5 ?
N1 Zn02 O4 102.3(2) . . ?
N1 Zn02 N2 118.3(2) . 9_554 ?
C6 O2 Zn01 119.3(4) . . ?
C13 O5 Zn02 118.2(4) . 9_554 ?
C13 O4 Zn02 141.3(4) . . ?
C6 O1 Zn01 141.4(5) . 6_565 ?
N5 N4 Zn01 120.9(4) . 8_654 ?
C8 N4 Zn01 130.7(5) . 8_654 ?
C8 N4 N5 108.4(5) . . ?
N1 N2 Zn02 121.5(4) . 5 ?
C2 N2 Zn02 130.7(5) . 5 ?
C2 N2 N1 107.8(5) . . ?
N4 N5 Zn01 126.8(4) . 6_564 ?
C9 N5 Zn01 125.2(5) . 6_564 ?
C9 N5 N4 107.9(5) . . ?
C4 N3 H3 118.7 . . ?
C4 N3 C5 122.6(6) . . ?
C5 N3 H3 118.7 . . ?
C11 N6 H6 119.3 . . ?
C11 N6 C12 121.5(6) . . ?
C12 N6 H6 119.3 . . ?
N2 N1 Zn02 125.5(4) . . ?
C1 N1 Zn02 126.1(5) . . ?
C1 N1 N2 108.1(5) . . ?
C8 C10 C11 126.5(6) . . ?
C8 C10 C9 104.3(6) . . ?
C9 C10 C11 129.2(6) . . ?
C2 C3 C4 124.7(6) . . ?
C1 C3 C4 129.9(6) . . ?
C1 C3 C2 105.4(6) . . ?
N3 C4 C3 116.0(6) . . ?
O3 C4 N3 122.6(7) . . ?
O3 C4 C3 121.4(7) . . ?
O5 C13 O4 123.8(6) . . ?
O5 C13 C12 118.6(6) . . ?
O4 C13 C12 117.6(6) . . ?
N3 C5 H5 104.7 . . ?
N3 C5 C6 110.2(5) . . ?
C6 C5 H5 104.7 . . ?
C7 C5 N3 117.1(7) . . ?
C7 C5 H5 104.7 . . ?
C7 C5 C6 114.1(7) . . ?
N6 C11 C10 117.4(6) . . ?
O6 C11 N6 121.4(6) . . ?
O6 C11 C10 121.2(6) . . ?
N6 C12 C13 111.4(5) . . ?
N6 C12 H12 109.2 . . ?
N6 C12 C14 109.9(6) . . ?
C13 C12 H12 109.2 . . ?
C13 C12 C14 107.8(5) . . ?
C14 C12 H12 109.2 . . ?
N4 C8 C10 109.5(6) . . ?
N4 C8 H8 125.3 . . ?
C10 C8 H8 125.3 . . ?
N2 C2 C3 109.0(6) . . ?
N2 C2 H2 125.5 . . ?
C3 C2 H2 125.5 . . ?
N1 C1 C3 109.7(6) . . ?
N1 C1 H1 125.1 . . ?
C3 C1 H1 125.1 . . ?
N5 C9 C10 109.9(6) . . ?
N5 C9 H9 125.1 . . ?
C10 C9 H9 125.1 . . ?
O2 C6 C5 116.1(6) . . ?
O1 C6 O2 124.9(6) . . ?
O1 C6 C5 118.7(6) . . ?
C12 C14 H14A 109.5 . . ?
C12 C14 H14B 109.5 . . ?
C12 C14 H14C 109.5 . . ?
H14A C14 H14B 109.5 . . ?
H14A C14 H14C 109.5 . . ?
H14B C14 H14C 109.5 . . ?
C5 C7 H7A 109.5 . . ?
C5 C7 H7B 109.5 . . ?
C5 C7 H7C 109.5 . . ?
H7A C7 H7B 109.5 . . ?
H7A C7 H7C 109.5 . . ?
H7B C7 H7C 109.5 . . ?
H3AA C3AA H3AB 107.7 . . ?
C4AA C3AA H3AA 108.8 . . ?
C4AA C3AA H3AB 108.8 . . ?
C4AA C3AA C5AA 114(3) . . ?
C5AA C3AA H3AA 108.8 . . ?
C5AA C3AA H3AB 108.8 . . ?
C4AA O0AA H0AA 109.5 . . ?
H1AA C1AA H1AB 108.1 . . ?
O1AA C1AA H1AA 109.5 . . ?
O1AA C1AA H1AB 109.5 . . ?
O1AA C1AA C6AA 111(2) . . ?
C6AA C1AA H1AA 109.5 . . ?
C6AA C1AA H1AB 109.5 . . ?
C1AA O1AA H1AC 109.5 . . ?
C3AA C4AA H4AA 107.4 . . ?
C3AA C4AA H4AB 107.4 . . ?
O0AA C4AA C3AA 120(3) . . ?
O0AA C4AA H4AA 107.4 . . ?
O0AA C4AA H4AB 107.4 . . ?
H4AA C4AA H4AB 106.9 . . ?
C3AA C5AA H5AA 108.6 . . ?
C3AA C5AA H5AB 108.6 . . ?
H5AA C5AA H5AB 107.6 . . ?
C6AA C5AA C3AA 115(3) . . ?
C6AA C5AA H5AA 108.6 . . ?
C6AA C5AA H5AB 108.6 . . ?
C1AA C6AA H6AA 109.1 . . ?
C1AA C6AA H6AB 109.1 . . ?
C5AA C6AA C1AA 113(2) . . ?
C5AA C6AA H6AA 109.1 . . ?
C5AA C6AA H6AB 109.1 . . ?
H6AA C6AA H6AB 107.8 . . ?

loop_
_geom_bond_atom_site_label_1
_geom_bond_atom_site_label_2
_geom_bond_distance
_geom_bond_site_symmetry_2
_geom_bond_publ_flag
Zn01 O2 1.959(5) . ?
Zn01 O1 1.967(5) 8_654 ?
Zn01 N4 1.985(5) 6_565 ?
Zn01 N5 1.960(6) 8_655 ?
Zn02 O5 1.966(5) 5 ?
Zn02 O4 1.962(5) . ?
Zn02 N2 1.968(6) 9_554 ?
Zn02 N1 1.957(5) . ?
O2 C6 1.265(8) . ?
O5 Zn02 1.966(5) 9_554 ?
O5 C13 1.259(8) . ?
O4 C13 1.277(8) . ?
O1 Zn01 1.967(5) 6_565 ?
O1 C6 1.249(8) . ?
N4 Zn01 1.984(5) 8_654 ?
N4 N5 1.356(7) . ?
N4 C8 1.339(9) . ?
N2 Zn02 1.967(6) 5 ?
N2 N1 1.375(8) . ?
N2 C2 1.347(9) . ?
N5 Zn01 1.960(6) 6_564 ?
N5 C9 1.326(8) . ?
N3 H3 0.8800 . ?
N3 C4 1.343(9) . ?
N3 C5 1.470(8) . ?
N6 H6 0.8800 . ?
N6 C11 1.355(9) . ?
N6 C12 1.451(8) . ?
N1 C1 1.352(8) . ?
O3 C4 1.234(9) . ?
O6 C11 1.236(9) . ?
C10 C11 1.464(9) . ?
C10 C8 1.377(9) . ?
C10 C9 1.393(9) . ?
C3 C4 1.480(9) . ?
C3 C2 1.405(9) . ?
C3 C1 1.369(10) . ?
C13 C12 1.512(9) . ?
C5 H5 1.0000 . ?
C5 C6 1.535(9) . ?
C5 C7 1.468(14) . ?
C12 H12 1.0000 . ?
C12 C14 1.542(10) . ?
C8 H8 0.9500 . ?
C2 H2 0.9500 . ?
C1 H1 0.9500 . ?
C9 H9 0.9500 . ?
C14 H14A 0.9800 . ?
C14 H14B 0.9800 . ?
C14 H14C 0.9800 . ?
C7 H7A 0.9800 . ?
C7 H7B 0.9800 . ?
C7 H7C 0.9800 . ?
C3AA H3AA 0.9900 . ?
C3AA H3AB 0.9900 . ?
C3AA C4AA 1.49(3) . ?
C3AA C5AA 1.52(3) . ?
O0AA H0AA 0.8400 . ?
O0AA C4AA 1.33(2) . ?
C1AA H1AA 0.9900 . ?
C1AA H1AB 0.9900 . ?
C1AA O1AA 1.40(3) . ?
C1AA C6AA 1.53(2) . ?
O1AA H1AC 0.8400 . ?
C4AA H4AA 0.9900 . ?
C4AA H4AB 0.9900 . ?
C5AA H5AA 0.9900 . ?
C5AA H5AB 0.9900 . ?
C5AA C6AA 1.50(3) . ?
C6AA H6AA 0.9900 . ?
C6AA H6AB 0.9900 . ?
